data_7244443
loop_
_publ_author_name
'Priola, Emanuele'
'Curetti, Nadia'
'Marabello, Domenica'
'Andreo, Jacopo'
'Giordana, Alessia'
'Andreo, Luca'
'Benna, Piera'
'Freire, Paulo Tarso Cavalcante'
'Benzi, Paola'
'Operti, Lorenza'
'Diana, Eliano'

_publ_section_title
;
 Crystal engineering of aurophilic supramolecular architectures and
 coordination polymers based on butterfly-like copper--dicyanoaurate
 complexes: vapochromism, P--T behaviour and multi-metallic cocrystal
 formation
;
_journal_issue 12
_journal_name_full CrystEngComm
_journal_page_first 2336
_journal_page_last 2348
_journal_paper_doi 10.1039/D1CE00964H
_journal_volume 24
_journal_year 2022
_chemical_formula_moiety 'C42 H24 Au2 Cu F6 N10, C2 H6 O S'
_chemical_formula_sum 'C44 H30 Au2 Cu F6 N10 O S'
_chemical_formula_weight 1318.31
_space_group_crystal_system monoclinic
_space_group_IT_number 15
_space_group_name_Hall '-C 2yc'
_space_group_name_H-M_alt 'C 1 2/c 1'
_atom_sites_solution_hydrogens geom
_audit_creation_date 2021-10-21
_audit_creation_method
;
Olex2 1.5-dev
(compiled 2021.10.14 svn.r9718050b for OlexSys, GUI svn.r6225)
;
_audit_update_record
;
2022-01-23 deposited with the CCDC.	2022-02-17 downloaded from the CCDC.
;
_cell_angle_alpha 90
_cell_angle_beta 103.178(7)
_cell_angle_gamma 90
_cell_formula_units_Z 4
_cell_length_a 20.8380(15)
_cell_length_b 13.0922(5)
_cell_length_c 16.6160(10)
_cell_measurement_reflns_used 5483
_cell_measurement_temperature 298.00
_cell_measurement_theta_max 23.0800
_cell_measurement_theta_min 3.7820
_cell_volume 4413.7(5)
_computing_cell_refinement 'CrysAlisPro 1.171.38.46 (Rigaku OD, 2015)'
_computing_data_collection 'CrysAlisPro 1.171.38.46 (Rigaku OD, 2015)'
_computing_data_reduction 'CrysAlisPro 1.171.38.46 (Rigaku OD, 2015)'
_computing_molecular_graphics 'Olex2 1.5-dev (Dolomanov et al., 2009)'
_computing_publication_material 'Olex2 1.5-dev (Dolomanov et al., 2009)'
_computing_structure_refinement 'SHELXL 2018/3 (Sheldrick, 2015)'
_computing_structure_solution 'ShelXS (Sheldrick, 2008)'
_diffrn_ambient_temperature 298.00
_diffrn_detector_area_resol_mean 5.1990
_diffrn_detector_type AtlasS2
_diffrn_measured_fraction_theta_full 0.998
_diffrn_measured_fraction_theta_max 0.998
_diffrn_measurement_details
;
List of Runs (angles in degrees, time in seconds):

  # Type    Start    End  Width  t~exp~   \w     \q     \k     \f   Frames
#--------------------------------------------------------------------------
  1  \w     31.00  57.00   1.00   25.00    --  -10.13  37.00 -30.00   26
  2  \w    -12.00  86.00   1.00   25.00    --   11.30  37.00 120.00   98
  3  \w    -41.00 -15.00   1.00   25.00    --   11.30 -37.00  60.00   26
  4  \w    -56.00  39.00   1.00   25.00    --   11.30 -57.00  30.00   95
  5  \w     11.00  64.00   1.00   25.00    --   11.30  57.00 -90.00   53
  6  \w    -60.00 -34.00   1.00   25.00    --   11.30 -37.00-120.00   26
  7  \w     -5.00  83.00   1.00   25.00    --   11.30  57.00-180.00   88
;
_diffrn_measurement_device 'four-circle diffractometer'
_diffrn_measurement_device_type 'Xcalibur, AtlasS2, Gemini ultra'
_diffrn_measurement_method '\w scans'
_diffrn_radiation_type MoK\a
_diffrn_radiation_wavelength 0.71073
_diffrn_reflns_av_R_equivalents 0.0524
_diffrn_reflns_av_unetI/netI 0.0455
_diffrn_reflns_Laue_measured_fraction_full 0.998
_diffrn_reflns_Laue_measured_fraction_max 0.998
_diffrn_reflns_limit_h_max 23
_diffrn_reflns_limit_h_min -26
_diffrn_reflns_limit_k_max 16
_diffrn_reflns_limit_k_min -16
_diffrn_reflns_limit_l_max 20
_diffrn_reflns_limit_l_min -20
_diffrn_reflns_number 22944
_diffrn_reflns_point_group_measured_fraction_full 0.998
_diffrn_reflns_point_group_measured_fraction_max 0.998
_diffrn_reflns_theta_full 25.242
_diffrn_reflns_theta_max 26.371
_diffrn_reflns_theta_min 3.305
_exptl_absorpt_coefficient_mu 7.230
_exptl_absorpt_correction_T_max 1.00000
_exptl_absorpt_correction_T_min 0.45074
_exptl_absorpt_correction_type multi-scan
_exptl_absorpt_process_details
;
CrysAlisPro 1.171.38.46 (Rigaku Oxford Diffraction, 2015)
Empirical absorption correction using spherical harmonics,
 implemented in SCALE3 ABSPACK scaling algorithm.
;
_exptl_crystal_colour red
_exptl_crystal_colour_primary red
_exptl_crystal_density_diffrn 1.984
_exptl_crystal_description plate
_exptl_crystal_F_000 2516
_exptl_crystal_preparation 'recristallization from DMSO'
_exptl_crystal_recrystallization_method 'Re-crystallisation from solvent: DMSO'
_exptl_crystal_size_max 0.35
_exptl_crystal_size_mid 0.21
_exptl_crystal_size_min 0.11
_refine_diff_density_max 0.682
_refine_diff_density_min -0.703
_refine_diff_density_rms 0.099
_refine_ls_extinction_method none
_refine_ls_goodness_of_fit_ref 1.028
_refine_ls_hydrogen_treatment constr
_refine_ls_matrix_type full
_refine_ls_number_parameters 341
_refine_ls_number_reflns 4518
_refine_ls_number_restraints 170
_refine_ls_restrained_S_all 1.041
_refine_ls_R_factor_all 0.0660
_refine_ls_R_factor_gt 0.0376
_refine_ls_shift/su_max 0.001
_refine_ls_shift/su_mean 0.000
_refine_ls_structure_factor_coef Fsqd
_refine_ls_weighting_details 'w=1/[\s^2^(Fo^2^)+(0.0280P)^2^+6.5468P] where P=(Fo^2^+2Fc^2^)/3'
_refine_ls_weighting_scheme calc
_refine_ls_wR_factor_gt 0.0671
_refine_ls_wR_factor_ref 0.0769
_reflns_Friedel_coverage 0.000
_reflns_number_gt 3206
_reflns_number_total 4518
_reflns_threshold_expression 'I > 2\s(I)'
_cod_data_source_file d1ce00964h2.cif
_cod_data_source_block comp8
_cod_depositor_comments 'Adding full bibliography for 7244437--7244451.cif.'
_cod_database_code 7244443
_shelx_shelxl_version_number 2018/3
_shelx_space_group_comment
;
The symmetry employed for this shelxl refinement is uniquely defined
by the following loop, which should always be used as a source of
symmetry information in preference to the above space-group names.
They are only intended as comments.
;
_shelx_estimated_absorpt_t_max 0.504
_shelx_estimated_absorpt_t_min 0.186
_olex2_refinement_description
;
1. Fixed Uiso
 At 1.2 times of:
  All C(H) groups
 At 1.5 times of:
  All C(H,H,H) groups
2. Restrained distances
 C1A-O1 \\sim O1-C22
 with sigma of 0.001
 C21-C18 \\sim C21-F2A \\sim C21-F1A \\sim C21-F3A
 with sigma of 0.001
 F2A-F1A \\sim F2A-F3A \\sim F1A-F3A
 with sigma of 0.002
 C18-F2A \\sim C18-F2B
 with sigma of 0.04
 F2A-F1A \\sim F2B-F1B
 with sigma of 0.04
 C18-F3A \\sim C18-F3B
 with sigma of 0.04
 C18-F1A \\sim C18-F1B
 with sigma of 0.04
 F1A-F3A \\sim F1B-F3B
 with sigma of 0.04
 F2A-F3A \\sim F2B-F3B
 with sigma of 0.04
3. Rigid bond restraints
 F3A, C21, F1A, F2A, C18
 with sigma for 1-2 distances of 0.01 and sigma for 1-3 distances of 0.01
 C1, N1, Cu1
 with sigma for 1-2 distances of 0.01 and sigma for 1-3 distances of 0.01
 Cu1, N1, C1, Au1, C2, N2
 with sigma for 1-2 distances of 0.01 and sigma for 1-3 distances of 0.01
4. Uiso/Uaniso restraints and constraints
F3A \\sim C21 \\sim F2A \\sim F1A \\sim C18: within 1.7A with sigma of 0.04 and
sigma for terminal atoms of 0.08 within 1.7A
C1 \\sim N1 \\sim Cu1: within 1.7A with sigma of 0.04 and sigma for terminal
atoms of 0.08 within 1.7A
Cu1 \\sim N1 \\sim C1 \\sim Au1 \\sim C2 \\sim N2: within 1.7A with sigma of
0.04 and sigma for terminal atoms of 0.08 within 1.7A
Uanis(F3A) \\sim Ueq, Uanis(F2A) \\sim Ueq, Uanis(C21) \\sim Ueq, Uanis(F1A)
\\sim Ueq: with sigma of 0.1 and sigma for terminal atoms of 0.2
Uanis(Cu1) \\sim Ueq, Uanis(N1) \\sim Ueq, Uanis(C1) \\sim Ueq: with sigma of
0.1 and sigma for terminal atoms of 0.2
Uanis(N1) \\sim Ueq, Uanis(C1) \\sim Ueq: with sigma of 0.05 and sigma for
terminal atoms of 0.1
Uanis(N1) \\sim Ueq, Uanis(C1) \\sim Ueq, Uanis(Au1) \\sim Ueq: with sigma of
0.01 and sigma for terminal atoms of 0.02
5. Rigid body (RIGU) restrains
 S1, O1, C22, C1A
 with sigma for 1-2 distances of 0.001 and sigma for 1-3 distances of 0.001
 F2A, F3A, F1A, C21
 with sigma for 1-2 distances of 0.001 and sigma for 1-3 distances of 0.001
 C21, F2A, F1A, F3A, F2B, F1B, F3B
 with sigma for 1-2 distances of 0.001 and sigma for 1-3 distances of 0.001
6. Others
 Fixed Sof: F2A(0.55) F1A(0.55) F3A(0.55) S1(0.5) O1(0.5) C22(0.5) H22A(0.5)
 H22B(0.5) H22C(0.5) C1A(0.5) H1AA(0.5) H1AB(0.5) H1AC(0.5) F2B(0.45) F1B(0.45)
 F3B(0.45)
7.a Aromatic/amide H refined with riding coordinates:
 C20(H20), C10(H10), C19(H19), C16(H16), C13(H13), C12(H12), C11(H11),
 C17(H17), C3(H3), C6(H6), C4(H4), C5(H5)
7.b Idealised Me refined as rotating group:
 C22(H22A,H22B,H22C), C1A(H1AA,H1AB,H1AC)
;
_olex2_submission_special_instructions 'No special instructions were received'
_oxdiff_exptl_absorpt_empirical_details
;
Empirical correction (ABSPACK) includes:
- Absorption correction using spherical harmonics
- Frame scaling
;

loop_
_space_group_symop_operation_xyz
'x, y, z'
'-x, y, -z+1/2'
'x+1/2, y+1/2, z'
'-x+1/2, y+1/2, -z+1/2'
'-x, -y, -z'
'x, -y, z-1/2'
'-x+1/2, -y+1/2, -z'
'x+1/2, -y+1/2, z-1/2'

loop_
_atom_site_label
_atom_site_type_symbol
_atom_site_fract_x
_atom_site_fract_y
_atom_site_fract_z
_atom_site_U_iso_or_equiv
_atom_site_adp_type
_atom_site_occupancy
_atom_site_site_symmetry_order
_atom_site_calc_flag
_atom_site_refinement_flags_posn
_atom_site_refinement_flags_adp
_atom_site_refinement_flags_occupancy
_atom_site_disorder_assembly
_atom_site_disorder_group
Au1 Au 0.42156(2) 0.90133(2) 0.50340(2) 0.06384(11) Uani 1 1 d . U . . .
N4 N 0.4642(2) 0.5148(3) 0.6655(2) 0.0383(9) Uani 1 1 d . . . . .
N5 N 0.4382(2) 0.3649(3) 0.6085(2) 0.0442(10) Uani 1 1 d . . . . .
C7 C 0.3661(2) 0.5669(3) 0.7096(3) 0.0394(11) Uani 1 1 d . . . . .
N3 N 0.40319(19) 0.6443(3) 0.7483(2) 0.0394(9) Uani 1 1 d . . . . .
C14 C 0.4864(3) 0.4378(4) 0.6291(3) 0.0402(11) Uani 1 1 d . . . . .
C20 C 0.5785(3) 0.5146(4) 0.5820(3) 0.0445(12) Uani 1 1 d . . . . .
H20 H 0.554119 0.574583 0.571696 0.053 Uiso 1 1 calc R U . . .
C9 C 0.3828(3) 0.3993(4) 0.6346(3) 0.0435(12) Uani 1 1 d . . . . .
C8 C 0.4013(2) 0.4937(3) 0.6701(3) 0.0362(11) Uani 1 1 d . . . . .
C15 C 0.5518(3) 0.4299(4) 0.6125(3) 0.0429(12) Uani 1 1 d . . . . .
C10 C 0.3262(3) 0.3365(4) 0.6202(3) 0.0604(15) Uani 1 1 d . . . . .
H10 H 0.289294 0.355613 0.639239 0.073 Uiso 1 1 calc R U . . .
C19 C 0.6406(3) 0.5108(4) 0.5670(3) 0.0496(13) Uani 1 1 d . . . . .
H19 H 0.657296 0.568521 0.546333 0.059 Uiso 1 1 calc R U . . .
C16 C 0.5900(3) 0.3416(4) 0.6282(4) 0.0585(15) Uani 1 1 d . . . . .
H16 H 0.573598 0.284334 0.649824 0.070 Uiso 1 1 calc R U . . .
C13 C 0.4362(3) 0.2749(4) 0.5633(3) 0.0605(16) Uani 1 1 d . . . . .
H13 H 0.472326 0.254102 0.543420 0.073 Uiso 1 1 calc R U . . .
C12 C 0.3803(4) 0.2186(5) 0.5491(4) 0.078(2) Uani 1 1 d . . . . .
H12 H 0.378208 0.158286 0.519026 0.094 Uiso 1 1 calc R U . . .
C11 C 0.3264(4) 0.2489(5) 0.5785(4) 0.0778(19) Uani 1 1 d . . . . .
H11 H 0.289234 0.207365 0.569149 0.093 Uiso 1 1 calc R U . . .
C18 C 0.6793(2) 0.4232(4) 0.5817(3) 0.0506(13) Uani 1 1 d D U . . .
C17 C 0.6517(3) 0.3386(4) 0.6120(4) 0.0626(15) Uani 1 1 d . . . . .
H17 H 0.675754 0.278268 0.621448 0.075 Uiso 1 1 calc R U . . .
C3 C 0.3738(3) 0.7185(4) 0.7821(3) 0.0533(14) Uani 1 1 d . . . . .
H3 H 0.399012 0.773437 0.806794 0.064 Uiso 1 1 calc R U . . .
C6 C 0.2993(3) 0.5626(4) 0.7076(3) 0.0540(14) Uani 1 1 d . . . . .
H6 H 0.274093 0.508427 0.681402 0.065 Uiso 1 1 calc R U . . .
C4 C 0.3084(3) 0.7168(5) 0.7818(4) 0.0641(16) Uani 1 1 d . . . . .
H4 H 0.289857 0.768900 0.807107 0.077 Uiso 1 1 calc R U . . .
C5 C 0.2703(3) 0.6381(5) 0.7442(4) 0.0646(16) Uani 1 1 d . . . . .
H5 H 0.225523 0.635582 0.743407 0.078 Uiso 1 1 calc R U . . .
Cu1 Cu 0.500000 0.64628(5) 0.750000 0.03615(19) Uani 1 2 d S TU P . .
C1 C 0.4601(3) 0.8066(4) 0.5943(4) 0.0638(15) Uani 1 1 d . U . . .
C2 C 0.3775(4) 0.9955(5) 0.4148(4) 0.0678(17) Uani 1 1 d . U . . .
N1 N 0.4792(3) 0.7541(4) 0.6492(4) 0.0710(14) Uani 1 1 d . U . . .
N2 N 0.3496(3) 1.0499(4) 0.3672(4) 0.0852(17) Uani 1 1 d . U . . .
C21 C 0.7406(2) 0.4187(4) 0.5652(3) 0.0745(13) Uani 1 1 d D U . . .
F2A F 0.7838(4) 0.3478(7) 0.6069(5) 0.104(3) Uani 0.55 1 d D U P A 1
F1A F 0.7408(4) 0.3964(7) 0.4849(4) 0.099(2) Uani 0.55 1 d D U P A 1
F3A F 0.7777(4) 0.5058(6) 0.5781(7) 0.120(3) Uani 0.55 1 d D U P A 1
S1 S 0.5016(2) 0.1027(3) 0.7111(2) 0.0772(10) Uani 0.5 1 d . . P B -1
O1 O 0.4931(13) 0.2053(6) 0.7616(13) 0.089(5) Uani 0.5 1 d D . P B -1
C22 C 0.4267(13) 0.0395(16) 0.7080(14) 0.115(7) Uani 0.5 1 d D . P B -1
H22A H 0.406466 0.067410 0.749541 0.172 Uiso 0.5 1 calc R U P B -1
H22B H 0.434906 -0.032025 0.718213 0.172 Uiso 0.5 1 calc R U P B -1
H22C H 0.397889 0.048603 0.654503 0.172 Uiso 0.5 1 calc R U P B -1
C1A C 0.5557(13) 0.0318(15) 0.7624(16) 0.125(7) Uani 0.5 1 d D . P B -1
H1AA H 0.593806 0.071661 0.786876 0.188 Uiso 0.5 1 calc R U P B -1
H1AB H 0.567589 -0.019149 0.726874 0.188 Uiso 0.5 1 calc R U P B -1
H1AC H 0.539027 -0.000946 0.805191 0.188 Uiso 0.5 1 calc R U P B -1
F2B F 0.7891(5) 0.4420(13) 0.6356(7) 0.130(4) Uani 0.45 1 d D . P A 2
F1B F 0.7618(6) 0.3375(9) 0.5409(12) 0.132(4) Uani 0.45 1 d D . P A 2
F3B F 0.7553(6) 0.4941(10) 0.5170(8) 0.111(3) Uani 0.45 1 d D . P A 2

loop_
_atom_site_aniso_label
_atom_site_aniso_U_11
_atom_site_aniso_U_22
_atom_site_aniso_U_33
_atom_site_aniso_U_23
_atom_site_aniso_U_13
_atom_site_aniso_U_12
Au1 0.06479(19) 0.05536(15) 0.07479(18) -0.00095(11) 0.02301(13) 0.00903(12)
N4 0.030(3) 0.041(2) 0.044(2) 0.0047(17) 0.0088(19) -0.0003(18)
N5 0.042(3) 0.045(2) 0.046(2) 0.0014(19) 0.010(2) 0.001(2)
C7 0.032(3) 0.048(3) 0.038(3) 0.005(2) 0.008(2) 0.000(2)
N3 0.032(2) 0.040(2) 0.047(2) 0.0003(19) 0.0097(19) 0.0060(18)
C14 0.035(3) 0.046(3) 0.041(3) 0.007(2) 0.010(2) 0.003(2)
C20 0.044(4) 0.046(3) 0.046(3) 0.002(2) 0.016(3) 0.001(2)
C9 0.039(3) 0.048(3) 0.044(3) 0.004(2) 0.011(2) -0.005(2)
C8 0.030(3) 0.045(3) 0.034(2) 0.000(2) 0.008(2) -0.006(2)
C15 0.040(3) 0.047(3) 0.042(3) -0.001(2) 0.011(2) 0.000(2)
C10 0.048(4) 0.059(3) 0.075(4) -0.010(3) 0.014(3) -0.019(3)
C19 0.049(4) 0.062(3) 0.041(3) 0.003(2) 0.016(3) -0.007(3)
C16 0.051(4) 0.045(3) 0.082(4) 0.014(3) 0.019(3) 0.007(3)
C13 0.069(5) 0.056(3) 0.057(3) -0.009(3) 0.016(3) 0.009(3)
C12 0.087(6) 0.058(4) 0.083(5) -0.023(3) 0.007(4) -0.011(4)
C11 0.064(5) 0.064(4) 0.101(5) -0.013(4) 0.011(4) -0.023(3)
C18 0.044(3) 0.058(3) 0.053(3) -0.004(2) 0.019(3) 0.005(3)
C17 0.041(4) 0.057(3) 0.091(4) -0.002(3) 0.018(3) 0.013(3)
C3 0.048(4) 0.052(3) 0.061(3) -0.003(3) 0.016(3) 0.007(3)
C6 0.038(4) 0.066(3) 0.059(3) -0.002(3) 0.011(3) -0.004(3)
C4 0.044(4) 0.071(4) 0.082(4) -0.007(3) 0.024(3) 0.015(3)
C5 0.031(4) 0.084(4) 0.084(4) 0.004(4) 0.025(3) 0.008(3)
Cu1 0.0316(5) 0.0328(4) 0.0450(4) 0.000 0.0107(4) 0.000
C1 0.053(4) 0.053(3) 0.087(4) -0.001(3) 0.019(3) 0.008(3)
C2 0.074(5) 0.064(4) 0.066(4) -0.005(3) 0.018(3) -0.006(3)
N1 0.054(3) 0.056(3) 0.102(4) 0.011(3) 0.015(3) 0.005(2)
N2 0.089(5) 0.082(4) 0.077(4) 0.013(3) 0.003(3) -0.011(3)
C21 0.041(3) 0.100(3) 0.090(3) -0.008(3) 0.028(2) 0.005(2)
F2A 0.049(5) 0.155(6) 0.118(5) 0.031(5) 0.038(5) 0.030(4)
F1A 0.070(6) 0.151(7) 0.089(3) -0.002(4) 0.044(4) 0.009(5)
F3A 0.057(6) 0.121(4) 0.189(9) -0.027(5) 0.045(7) -0.018(4)
S1 0.087(3) 0.081(2) 0.0678(18) 0.0156(16) 0.026(2) 0.0030(19)
O1 0.132(12) 0.068(4) 0.066(11) -0.008(6) 0.019(7) 0.010(7)
C22 0.148(11) 0.119(12) 0.064(13) -0.017(10) -0.004(10) -0.027(10)
C1A 0.152(11) 0.108(12) 0.104(16) -0.005(11) 0.005(14) 0.050(12)
F2B 0.059(6) 0.203(10) 0.120(5) -0.018(6) 0.005(4) -0.005(8)
F1B 0.078(9) 0.118(4) 0.226(11) -0.047(6) 0.085(9) -0.001(5)
F3B 0.058(8) 0.144(6) 0.147(8) 0.032(6) 0.057(6) 0.013(6)

loop_
_atom_type_symbol
_atom_type_description
_atom_type_scat_dispersion_real
_atom_type_scat_dispersion_imag
_atom_type_scat_source
C C 0.0033 0.0016 'International Tables Vol C Tables 4.2.6.8 and 6.1.1.4'
H H 0.0000 0.0000 'International Tables Vol C Tables 4.2.6.8 and 6.1.1.4'
Au Au -2.0133 8.8022 'International Tables Vol C Tables 4.2.6.8 and 6.1.1.4'
Cu Cu 0.3201 1.2651 'International Tables Vol C Tables 4.2.6.8 and 6.1.1.4'
F F 0.0171 0.0103 'International Tables Vol C Tables 4.2.6.8 and 6.1.1.4'
N N 0.0061 0.0033 'International Tables Vol C Tables 4.2.6.8 and 6.1.1.4'
O O 0.0106 0.0060 'International Tables Vol C Tables 4.2.6.8 and 6.1.1.4'
S S 0.1246 0.1234 'International Tables Vol C Tables 4.2.6.8 and 6.1.1.4'

loop_
_geom_angle_atom_site_label_1
_geom_angle_atom_site_label_2
_geom_angle_atom_site_label_3
_geom_angle
_geom_angle_site_symmetry_1
_geom_angle_site_symmetry_3
_geom_angle_publ_flag
C1 Au1 C2 176.2(3) . . ?
C14 N4 C8 108.3(4) . . ?
C14 N4 Cu1 141.0(3) . . ?
C8 N4 Cu1 108.0(3) . . ?
C14 N5 C9 108.0(4) . . ?
C14 N5 C13 130.8(5) . . ?
C13 N5 C9 121.0(5) . . ?
N3 C7 C8 114.8(4) . . ?
N3 C7 C6 120.3(4) . . ?
C6 C7 C8 124.8(5) . . ?
C7 N3 Cu1 118.7(3) . . ?
C3 N3 C7 118.6(4) . . ?
C3 N3 Cu1 122.6(4) . . ?
N4 C14 N5 109.6(4) . . ?
N4 C14 C15 125.8(4) . . ?
N5 C14 C15 124.6(4) . . ?
C19 C20 C15 120.7(5) . . ?
N5 C9 C10 118.4(5) . . ?
C8 C9 N5 104.5(4) . . ?
C8 C9 C10 137.1(5) . . ?
N4 C8 C7 118.9(4) . . ?
N4 C8 C9 109.7(4) . . ?
C9 C8 C7 131.4(5) . . ?
C20 C15 C14 119.0(4) . . ?
C20 C15 C16 118.1(5) . . ?
C16 C15 C14 122.9(4) . . ?
C11 C10 C9 119.0(6) . . ?
C20 C19 C18 122.0(5) . . ?
C17 C16 C15 120.5(5) . . ?
C12 C13 N5 118.4(6) . . ?
C13 C12 C11 121.2(6) . . ?
C10 C11 C12 121.8(6) . . ?
C19 C18 C17 116.6(5) . . ?
C21 C18 C19 122.1(5) . . ?
C21 C18 C17 121.3(5) . . ?
C16 C17 C18 122.0(5) . . ?
N3 C3 C4 122.7(5) . . ?
C5 C6 C7 120.2(5) . . ?
C3 C4 C5 119.5(5) . . ?
C4 C5 C6 118.6(6) . . ?
N4 Cu1 N4 79.49(18) . 2_656 ?
N3 Cu1 N4 77.94(15) . . ?
N3 Cu1 N4 77.94(15) 2_656 2_656 ?
N3 Cu1 N4 100.89(15) . 2_656 ?
N3 Cu1 N4 100.89(15) 2_656 . ?
N3 Cu1 N3 178.5(2) . 2_656 ?
N3 Cu1 N1 88.50(17) . . ?
N3 Cu1 N1 92.48(18) . 2_656 ?
N3 Cu1 N1 88.50(17) 2_656 2_656 ?
N3 Cu1 N1 92.48(18) 2_656 . ?
N1 Cu1 N4 92.12(17) 2_656 2_656 ?
N1 Cu1 N4 165.70(16) . 2_656 ?
N1 Cu1 N4 92.12(17) . . ?
N1 Cu1 N4 165.70(16) 2_656 . ?
N1 Cu1 N1 98.3(3) 2_656 . ?
N1 C1 Au1 175.6(6) . . ?
N2 C2 Au1 175.7(6) . . ?
C1 N1 Cu1 171.2(5) . . ?
C18 C21 F2B 110.7(6) . . ?
F2A C21 C18 117.7(5) . . ?
F2A C21 F1A 101.6(3) . . ?
F1A C21 C18 114.6(5) . . ?
F3A C21 C18 116.9(6) . . ?
F3A C21 F2A 101.7(3) . . ?
F3A C21 F1A 101.7(3) . . ?
F1B C21 C18 121.1(7) . . ?
F1B C21 F2B 102.4(9) . . ?
F1B C21 F3B 106.6(8) . . ?
F3B C21 C18 115.8(6) . . ?
F3B C21 F2B 96.8(8) . . ?
O1 S1 C22 101.8(11) . . ?
C1A S1 O1 111.3(10) . . ?
C1A S1 C22 105.2(11) . . ?

loop_
_geom_bond_atom_site_label_1
_geom_bond_atom_site_label_2
_geom_bond_distance
_geom_bond_site_symmetry_2
_geom_bond_publ_flag
Au1 C1 1.978(7) . ?
Au1 C2 1.978(7) . ?
N4 C14 1.314(6) . ?
N4 C8 1.358(6) . ?
N4 Cu1 2.238(4) . ?
N5 C14 1.370(6) . ?
N5 C9 1.397(6) . ?
N5 C13 1.393(6) . ?
C7 N3 1.346(6) . ?
C7 C8 1.450(6) . ?
C7 C6 1.387(7) . ?
N3 C3 1.339(6) . ?
N3 Cu1 2.011(4) . ?
C14 C15 1.454(7) . ?
C20 C15 1.387(6) . ?
C20 C19 1.374(7) . ?
C9 C8 1.385(6) . ?
C9 C10 1.414(7) . ?
C15 C16 1.395(7) . ?
C10 C11 1.339(8) . ?
C19 C18 1.390(7) . ?
C16 C17 1.372(8) . ?
C13 C12 1.352(9) . ?
C12 C11 1.382(9) . ?
C18 C17 1.394(7) . ?
C18 C21 1.368(3) . ?
C3 C4 1.362(8) . ?
C6 C5 1.371(8) . ?
C4 C5 1.362(8) . ?
Cu1 N1 2.158(5) . ?
Cu1 N1 2.158(5) 2_656 ?
C1 N1 1.138(7) . ?
C2 N2 1.123(7) . ?
C21 F2A 1.367(3) . ?
C21 F1A 1.367(3) . ?
C21 F3A 1.367(3) . ?
C21 F2B 1.395(11) . ?
C21 F1B 1.252(11) . ?
C21 F3B 1.349(11) . ?
S1 O1 1.615(13) . ?
S1 C22 1.76(2) . ?
S1 C1A 1.555(18) . ?
